data_9000023
loop_
_publ_author_name
'Hendricks, S. B.'
'Jefferson, M. E.'

_publ_section_title
;
 Polymorphism of the micas with optical measurements
 Note: Biotite group
;
_journal_name_full 'American Mineralogist'
_journal_page_first 729
_journal_page_last 771
_journal_volume 24
_journal_year 1939
_chemical_formula_sum 'Al F H K Mg3 O11 Si3'
_chemical_name_mineral Phlogopite
_space_group_IT_number 151
_symmetry_space_group_name_Hall 'P 31 2 (0 0 4)'
_symmetry_space_group_name_H-M 'P 31 1 2'
_cell_angle_alpha 90
_cell_angle_beta 90
_cell_angle_gamma 120
_cell_formula_units_Z 3
_cell_length_a 5.3
_cell_length_b 5.3
_cell_length_c 30.0
_cell_volume 729.800
_database_code_amcsd 0000026
_exptl_crystal_density_diffrn 2.862
_cod_original_formula_sum 'K Mg3 (Si3 Al) O11 (F H)'
_cod_database_code 9000023

loop_
_space_group_symop_operation_xyz
x,y,z
-x+y,y,1/3-z
-y,x-y,1/3+z
-y,-x,2/3-z
-x+y,-x,2/3+z
x,x-y,-z

loop_
_atom_site_label
_atom_site_fract_x
_atom_site_fract_y
_atom_site_fract_z
_atom_site_occupancy
_atom_site_type_symbol
_atom_site_attached_hydrogens
K 0.11111 0.05560 0.00000 1.00000 K 0
Mg1 0.11111 0.22222 0.16667 1.00000 Mg 0
Mg3_1 -0.22222 -0.44444 0.16667 1.00000 Mg 0
Mg3_2 0.44444 0.88889 0.16667 1.00000 Mg 0
Si1 -0.22000 0.22000 0.07800 0.75000 Si 0
Si2 0.44000 -0.44000 0.07800 0.75000 Si 0
Al1 -0.22000 0.22000 0.07800 0.25000 Al 0
Al2 0.44000 -0.44000 0.07800 0.25000 Al 0
O1 0.11000 0.39000 0.06000 1.00000 O 0
O2 -0.39000 -0.11000 0.06000 1.00000 O 0
O3 -0.39000 0.39000 0.06000 1.00000 O 0
O4 -0.22000 0.22000 0.13000 1.00000 O 0
O5 0.44000 -0.44000 0.13000 1.00000 O 0
O-H 0.11000 -0.11000 0.13000 0.50000 O 1
F 0.11000 -0.11000 0.13000 0.50000 F 0

loop_
_cod_changelog_entry_id
_cod_changelog_entry_author
_cod_changelog_entry_date
_cod_changelog_entry_text
1
;cod-tools version 3.8.0
Id: cif_guess_AMCSD_atom_types 9574 2023-05-10 09:00:05Z saulius
;
2023-05-10T18:45:37+03:00
;Derived atom types and hydrogen counts
from atom names that follow the AMCSD naming convention
(Wat == water, O-H == hydroxyl).
;
2
;cod-tools version 3.10.1
Id: cif_fix_AMCSD_atom_labels 10224 2024-08-07 11:09:31Z saulius
;
2024-08-07T19:37:59+03:00
;Changed the following '_atom_site_label' values:
the first duplicated label 'Mg3'  converted to 'Mg3_1'
duplicated label 'Mg3' at index 3 converted to 'Mg3_2'
;

loop_
_cod_related_entry_id
_cod_related_entry_database
_cod_related_entry_code
1 AMCSD 0000026
